data_2104575
loop_
_publ_author_name
'Marsh, Richard E.'

_publ_section_title
;
 Space groups <i>P</i>1 and <i>Cc</i>: how are they doing?
;
_journal_coeditor_code BK5088
_journal_issue 6
_journal_name_full 'Acta Crystallographica Section B'
_journal_page_first 782
_journal_page_last 783
_journal_paper_doi 10.1107/S0108768109046448
_journal_volume 65
_journal_year 2009
_chemical_formula_moiety 'C16 H18 Ag N4 O2, B F4, C2 H3 N, 0.5(H2 O)'
_chemical_formula_sum 'C18 H22 Ag B F4 N5 O2.5'
_chemical_formula_weight 543.09
_chemical_name_systematic
;
catena-bis(mu(2)-N,N'-bis(2-Pyridyl)adipoamide)-di-silver(i) bis(tetrafluoro-
borate) acetonitrile solvate monohydrate
;
_space_group_IT_number 2
_symmetry_cell_setting triclinic
_symmetry_space_group_name_Hall '-P 1'
_symmetry_space_group_name_H-M 'P -1'
_cell_angle_alpha 111.007(8)
_cell_angle_beta 93.701(12)
_cell_angle_gamma 93.778(10)
_cell_formula_units_Z 2
_cell_length_a 9.8724(18)
_cell_length_b 10.2111(11)
_cell_length_c 11.5477(12)
_cell_measurement_reflns_used 25
_cell_measurement_temperature 295(2)
_cell_measurement_theta_max 12.36
_cell_measurement_theta_min 6.36
_cell_volume 1079.5(3)
_diffrn_ambient_temperature 295(2)
_diffrn_radiation_monochromator graphite
_diffrn_radiation_source 'fine-focus sealed tube'
_diffrn_radiation_type MoK\a
_diffrn_radiation_wavelength 0.71073
_exptl_crystal_colour colorless
_exptl_crystal_density_diffrn 1.671
_exptl_crystal_density_method 'not measured'
_exptl_crystal_description plate
_exptl_crystal_F_000 546
_cod_data_source_file bk5088.cif
_cod_data_source_block KIDZIH
_cod_depositor_comments
;
The following automatic conversions were performed:
'_symmetry_cell_setting' value 'Triclinic' changed to 'triclinic'
according to '/home/saulius/struct/CIF-dictionaries/cif_core.dic'
dictionary named 'cif_core.dic' version 2.4.1 from 2010-06-29.

Automatic conversion script
Id: cif_fix_enum 1527 2010-12-29 10:47:43Z saulius 

The following automatic conversions were performed:

'_symmetry_cell_setting' value 'Triclinic' changed to 'triclinic'
according to /home/saulius/struct/CIF-dictionaries/cif_core.dic
dictionary named 'cif_core.dic' version 2.4.1 from 2010-06-29.

Automatic conversion script
Id: cif_fix_values 1715 2011-07-08 13:25:40Z adriana 

2023-03-07
Z value and formula fixed to values more according to usual
chemical conventions.                 miguel
;
_cod_original_formula_sum 'C36 H44 Ag2 B2 F8 N10 O5'
_cod_original_formula_weight 1086.18
_cod_original_formula_moiety 'C32 H36 Ag2 N8 O4, 2(B F4), 2(C2 H3 N), H2 O'
_cod_original_formula_units_Z 1
_cod_original_sg_symbol_H-M P-1
_cod_database_code 2104575

loop_
_symmetry_equiv_pos_as_xyz
'x, y, z'
'-x, -y, -z'

loop_
_atom_site_label
_atom_site_type_symbol
_atom_site_fract_x
_atom_site_fract_y
_atom_site_fract_z
_atom_site_occupancy
Ag1 Ag 0.24390 0.50484 0.50382 1
O1 O 0.6294 0.3632 0.2272 1
N1 N 0.3804 0.3488 0.4861 1
N2 N 0.4184 0.3438 0.2902 1
H1 H 0.3256 0.3481 0.2698 1
C1 C 0.4035 0.3005 0.5814 1
H2 H 0.3516 0.3315 0.6484 1
C2 C 0.4975 0.2110 0.5838 1
H3 H 0.5110 0.1824 0.6512 1
C3 C 0.5730 0.1630 0.4818 1
H4 H 0.6406 0.1044 0.4821 1
C4 C 0.5498 0.2023 0.3817 1
H5 H 0.5970 0.1672 0.3117 1
C5 C 0.4542 0.2954 0.3884 1
C6 C 0.5070 0.3752 0.2161 1
C7 C 0.4400 0.4250 0.1216 1
H6 H 0.3890 0.5032 0.1646 1
H7 H 0.3753 0.3496 0.0664 1
C8 C 0.5369 0.4708 0.0434 1
H8 H 0.6054 0.5428 0.0981 1
H9 H 0.5832 0.3912 -0.0050 1
O2 O -0.1360 0.6168 0.7600 1
N3 N 0.1072 0.6632 0.5216 1
N4 N 0.0765 0.6720 0.7210 1
H10 H 0.1666 0.6681 0.7429 1
C9 C 0.0815 0.7074 0.4266 1
H11 H 0.1300 0.6744 0.3572 1
C10 C -0.0130 0.7995 0.4282 1
H12 H -0.0300 0.8268 0.3606 1
C11 C -0.0813 0.8502 0.5306 1
H13 H -0.1468 0.9123 0.5332 1
C12 C -0.0548 0.8086 0.6314 1
H14 H -0.1012 0.8426 0.7024 1
C13 C 0.0420 0.7154 0.6220 1
C14 C -0.0164 0.6288 0.7876 1
C15 C 0.0504 0.6010 0.8965 1
H15 H 0.1326 0.5592 0.8724 1
H16 H 0.0742 0.6884 0.9634 1
C16 C -0.0336 0.5105 0.9436 1
H17 H -0.0546 0.4198 0.8775 1
H18 H -0.1186 0.5504 0.9646 1
N5 N 0.2520 -0.1266 0.2486 1
C17 C 0.2855 -0.0980 0.1742 1
C18 C 0.3330 -0.0510 0.0837 1
H19 H 0.3173 -0.1201 0.0102 1
H20 H 0.4254 -0.0218 0.0968 1
H21 H 0.2884 0.0218 0.0830 1
B1 B 0.7520 -0.1033 0.1883 1
F1 F 0.8478 -0.1420 0.1221 1
F2 F 0.7718 0.0098 0.2309 1
F3 F 0.6248 -0.1324 0.1411 1
F4 F 0.7638 -0.1486 0.2592 1
O3 O 1.0 0.0 0.0 1

loop_
_geom_angle_atom_site_label_1
_geom_angle_atom_site_label_2
_geom_angle_atom_site_label_3
_geom_angle
_geom_angle_site_symmetry_1
_geom_angle_site_symmetry_2
_geom_angle_site_symmetry_3
_geom_angle_publ_flag
N1 Ag1 N3 179.63 . . . yes
Ag1 N1 C1 119.66 . . . yes
Ag1 N1 C5 124.81 . . . yes
C1 N1 C5 115.45 . . . yes
C5 N2 C6 125.44 . . . yes
Ag1 N3 C9 119.75 . . . yes
Ag1 N3 C13 121.74 . . . yes
C9 N3 C13 118.44 . . . yes
C13 N4 C14 124.72 . . . yes
C6 N2 H1 116.00 . . . no
C5 N2 H1 118.00 . . . no
C13 N4 H10 119.00 . . . no
C14 N4 H10 116.00 . . . no
N1 C1 C2 124.04 . . . yes
C1 C2 C3 117.62 . . . no
C2 C3 C4 120.84 . . . no
C3 C4 C5 117.45 . . . no
N1 C5 N2 112.08 . . . yes
N2 C5 C4 123.41 . . . yes
N1 C5 C4 124.49 . . . yes
O1 C6 N2 122.47 . . . yes
O1 C6 C7 124.12 . . . yes
N2 C6 C7 113.41 . . . yes
C6 C7 C8 114.88 . . . no
C7 C8 C8 111.82 . . 2_665 no
N3 C9 C10 122.52 . . . yes
C9 C10 C11 118.52 . . . no
C10 C11 C12 120.22 . . . no
C11 C12 C13 117.47 . . . no
N3 C13 N4 116.65 . . . yes
N3 C13 C12 122.77 . . . yes
N4 C13 C12 120.57 . . . yes
O2 C14 N4 122.10 . . . yes
N4 C14 C15 112.85 . . . yes
O2 C14 C15 125.04 . . . yes
C14 C15 C16 115.15 . . . no
C15 C16 C16 114.04 . . 2_567 no
F1 B1 F2 104.99 . . . yes
F1 B1 F3 121.57 . . . yes
F1 B1 F4 105.32 . . . yes
F2 B1 F3 107.86 . . . yes
F2 B1 F4 109.20 . . . yes
F3 B1 F4 107.49 . . . yes

loop_
_geom_bond_atom_site_label_1
_geom_bond_atom_site_label_2
_geom_bond_distance
_geom_bond_site_symmetry_1
_geom_bond_site_symmetry_2
_geom_bond_publ_flag
Ag1 N1 2.1169 . . yes
Ag1 N3 2.1363 . . yes
F1 B1 1.2494 . . yes
F2 B1 1.0791 . . yes
F3 B1 1.3072 . . yes
F4 B1 1.0790 . . yes
O1 C6 1.2257 . . yes
O2 C14 1.1896 . . yes
N1 C5 1.3485 . . yes
N1 C1 1.3704 . . yes
N2 C6 1.3625 . . yes
N2 C5 1.4241 . . yes
N3 C13 1.3195 . . yes
N3 C9 1.3438 . . yes
N4 C13 1.3972 . . yes
N4 C14 1.3814 . . yes
N2 H1 0.9400 . . no
N4 H10 0.9200 . . no
N5 C17 1.0661 . . yes
C1 C2 1.3505 . . no
C2 C3 1.3895 . . no
C3 C4 1.3639 . . no
C4 C5 1.3695 . . no
C6 C7 1.4953 . . no
C7 C8 1.5181 . . no
C8 C8 1.5108 . 2_665 no
C9 C10 1.3640 . . no
C10 C11 1.3531 . . no
C11 C12 1.3906 . . no
C12 C13 1.3747 . . no
C14 C15 1.5068 . . no
C15 C16 1.4680 . . no
C16 C16 1.5134 . 2_567 no
C1 H2 0.9300 . . no
C2 H3 0.9300 . . no
C3 H4 0.9300 . . no
C4 H5 0.9300 . . no
C7 H7 0.9700 . . no
C7 H6 0.9700 . . no
C8 H8 0.9700 . . no
C8 H9 0.9700 . . no
C9 H11 0.9300 . . no
C10 H12 0.9300 . . no
C11 H13 0.9300 . . no
C12 H14 0.9300 . . no
C15 H15 0.9500 . . no
C15 H16 0.9500 . . no
C16 H17 0.9600 . . no
C16 H18 0.9600 . . no
C17 C18 1.3913 . . no
C18 H20 0.9300 . . no
C18 H21 0.8900 . . no
C18 H19 0.8800 . . no
